data_4067105
loop_
_publ_author_name
'Yamaguchi, Takafumi'
'Koike, Takashi'
'Akita, Munetaka'

_publ_section_title
;
 Dirhodium Complexes Bridged by Bis(diphenylphosphino)phthalazine
 (PNNPPh): Central Ring Size and Charge Effects As Compared with the
 Pyrazolate Derivative (PNNPPy)
;
_journal_issue 23
_journal_name_full Organometallics
_journal_page_first 6493
_journal_paper_doi 10.1021/om100832z
_journal_volume 29
_journal_year 2010
_chemical_formula_moiety 'C40.50 H37 B Cl F4 N2 O3.50 P2 Rh2 '
_chemical_formula_sum 'C40.5 H37 B Cl F4 N2 O3.5 P2 Rh2'
_chemical_formula_weight 997.76
_space_group_IT_number 2
_symmetry_cell_setting triclinic
_symmetry_Int_Tables_number 2
_symmetry_space_group_name_Hall '-P 1'
_symmetry_space_group_name_H-M 'P -1'
_cell_angle_alpha 105.234(4)
_cell_angle_beta 93.866(4)
_cell_angle_gamma 95.413(4)
_cell_formula_units_Z 2
_cell_length_a 11.088(1)
_cell_length_b 12.5827(8)
_cell_length_c 15.695(1)
_cell_measurement_reflns_used 5851
_cell_measurement_temperature 213.2
_cell_measurement_theta_max 27.5
_cell_measurement_theta_min 3.3
_cell_volume 2093.6(3)
_computing_cell_refinement PROCESS-AUTO
_computing_data_collection PROCESS-AUTO
_computing_data_reduction 'teXsan Ver. 1.11'
_computing_publication_material 'teXsan Ver. 1.11'
_computing_structure_refinement SHELXL97
_computing_structure_solution SHELXS86
_diffrn_ambient_temperature 213
_diffrn_detector_area_resol_mean 10.00
_diffrn_measured_fraction_theta_full 0.905
_diffrn_measured_fraction_theta_max 0.905
_diffrn_measurement_device_type 'Rigaku RAXIS-IV Imaging Plate'
_diffrn_measurement_method \w
_diffrn_radiation_type 'Mo K\a'
_diffrn_radiation_wavelength 0.7107
_diffrn_reflns_av_R_equivalents 0.044
_diffrn_reflns_limit_h_max 14
_diffrn_reflns_limit_h_min -14
_diffrn_reflns_limit_k_max 16
_diffrn_reflns_limit_k_min -16
_diffrn_reflns_limit_l_max 20
_diffrn_reflns_limit_l_min -20
_diffrn_reflns_number 17206
_diffrn_reflns_theta_full 27.48
_diffrn_reflns_theta_max 27.49
_exptl_absorpt_coefficient_mu 0.985
_exptl_absorpt_correction_T_max 0.906
_exptl_absorpt_correction_T_min 0.701
_exptl_absorpt_correction_type multi-scan
_exptl_absorpt_process_details '(Higashi, 1995)'
_exptl_crystal_colour yellow
_exptl_crystal_density_diffrn 1.583
_exptl_crystal_density_method 'not measured'
_exptl_crystal_description platelet
_exptl_crystal_size_max 0.100
_exptl_crystal_size_mid 0.100
_exptl_crystal_size_min 0.100
_refine_diff_density_max 1.40
_refine_diff_density_min -0.87
_refine_ls_extinction_coef 0.0000
_refine_ls_extinction_expression Fc^*^=kFc[1+0.001xFc^2^\l^3^/sin(2\q)]^-1/4^
_refine_ls_extinction_method SHELXL
_refine_ls_goodness_of_fit_ref 1.027
_refine_ls_hydrogen_treatment noref
_refine_ls_number_parameters 514
_refine_ls_number_reflns 7728
_refine_ls_R_factor_gt 0.0388
_refine_ls_shift/su_max -0.0020
_refine_ls_structure_factor_coef Fsqd
_refine_ls_weighting_details 'w = 1/[\s^2^(Fo^2^) + (0.1000P)^2^+0.0000P] where P=(Fo^2^+2Fc^2^)/3'
_refine_ls_weighting_scheme calc
_refine_ls_wR_factor_ref 0.1313
_reflns_number_gt 7728
_reflns_number_total 8719
_reflns_threshold_expression >2.0sigma(I)
_cod_data_source_file om100832z_si_001.cif
_cod_data_source_block compound/5/1033_
_cod_original_sg_symbol_H-M 'P -1         '
_cod_original_formula_sum 'C40.50 H37 B Cl F4 N2 O3.50 P2 Rh2 '
_cod_database_code 4067105

loop_
_symmetry_equiv_pos_as_xyz
x,y,z
-x,-y,-z

loop_
_atom_site_label
_atom_site_type_symbol
_atom_site_fract_x
_atom_site_fract_y
_atom_site_fract_z
_atom_site_U_iso_or_equiv
_atom_site_adp_type
_atom_site_occupancy
_atom_site_calc_flag
_atom_site_refinement_flags
Rh(1) Rh 0.00514(2) 0.00040(2) 0.17051(1) 0.03264(9) Uani 1.00 d .
Rh(2) Rh -0.10114(2) 0.23581(2) 0.29105(1) 0.03577(9) Uani 1.00 d .
Cl(1) Cl 0.09268(6) 0.18355(6) 0.24964(5) 0.0403(2) Uani 1.00 d .
P(1) P -0.08221(6) -0.15713(6) 0.08040(5) 0.0325(1) Uani 1.00 d .
P(2) P -0.28190(7) 0.28958(6) 0.30872(5) 0.0371(2) Uani 1.00 d .
F(1) F 0.3476(2) 0.2902(2) 0.1499(2) 0.0709(7) Uani 1.00 d .
F(2) F 0.4312(3) 0.4410(2) 0.2583(2) 0.0838(8) Uani 1.00 d .
F(3) F 0.4582(4) 0.4246(3) 0.1185(2) 0.112(1) Uani 1.00 d .
F(4) F 0.2787(4) 0.4552(4) 0.1588(3) 0.136(2) Uani 1.00 d .
O(01) O 0.2044(3) -0.1023(3) 0.2422(2) 0.0729(9) Uani 1.00 d .
O(02) O -0.0138(4) 0.3629(4) 0.4757(2) 0.093(1) Uani 1.00 d .
O(51) O 0.2018(8) 0.8134(7) 0.4251(4) 0.177(3) Uani 1.00 d .
O(61) O -0.154(1) -0.064(1) 0.4232(8) 0.174(6) Uani 0.50 d P
N(1) N -0.1458(2) 0.0595(2) 0.1151(2) 0.0301(4) Uani 1.00 d .
N(2) N -0.1875(2) 0.1549(2) 0.1634(2) 0.0317(4) Uani 1.00 d .
C(1) C -0.2031(2) 0.0026(2) 0.0376(2) 0.0291(5) Uani 1.00 d .
C(01) C 0.1285(3) -0.0635(3) 0.2139(2) 0.0477(7) Uani 1.00 d .
C(2) C -0.3004(2) 0.0439(2) -0.0038(2) 0.0297(5) Uani 1.00 d .
C(02) C -0.0447(3) 0.3138(3) 0.4044(2) 0.0562(9) Uani 1.00 d .
C(3) C -0.3415(2) 0.1432(2) 0.0447(2) 0.0303(5) Uani 1.00 d .
C(4) C -0.2838(3) 0.1927(2) 0.1319(2) 0.0326(5) Uani 1.00 d .
C(5) C -0.3549(3) -0.0096(2) -0.0892(2) 0.0371(6) Uani 1.00 d .
C(6) C -0.4454(3) 0.0369(3) -0.1264(2) 0.0401(6) Uani 1.00 d .
C(7) C -0.4845(3) 0.1361(3) -0.0782(2) 0.0399(6) Uani 1.00 d .
C(8) C -0.4336(3) 0.1897(3) 0.0062(2) 0.0392(6) Uani 1.00 d .
C(9) C -0.1599(3) -0.1058(2) -0.0052(2) 0.0320(5) Uani 1.00 d .
C(10) C -0.3308(3) 0.2885(3) 0.1937(2) 0.0390(6) Uani 1.00 d .
C(11) C 0.0002(3) -0.2660(3) 0.0194(2) 0.0389(6) Uani 1.00 d .
C(12) C 0.0835(4) -0.3124(3) 0.0665(3) 0.0575(9) Uani 1.00 d .
C(13) C 0.1449(4) -0.3979(4) 0.0205(4) 0.069(1) Uani 1.00 d .
C(14) C 0.1227(4) -0.4371(3) -0.0686(4) 0.068(1) Uani 1.00 d .
C(15) C 0.0420(4) -0.3937(3) -0.1156(3) 0.062(1) Uani 1.00 d .
C(16) C -0.0214(4) -0.3069(3) -0.0713(2) 0.0484(8) Uani 1.00 d .
C(21) C -0.2041(3) -0.2273(2) 0.1242(2) 0.0360(6) Uani 1.00 d .
C(22) C -0.2279(3) -0.1849(3) 0.2120(2) 0.0496(8) Uani 1.00 d .
C(23) C -0.3230(4) -0.2387(4) 0.2454(3) 0.0614(10) Uani 1.00 d .
C(24) C -0.3915(3) -0.3334(3) 0.1917(3) 0.0574(9) Uani 1.00 d .
C(25) C -0.3675(3) -0.3746(3) 0.1057(3) 0.0490(8) Uani 1.00 d .
C(26) C -0.2739(3) -0.3218(2) 0.0709(2) 0.0408(6) Uani 1.00 d .
C(31) C -0.2960(3) 0.4260(3) 0.3782(2) 0.0475(7) Uani 1.00 d .
C(32) C -0.2456(6) 0.5181(4) 0.3557(3) 0.082(2) Uani 1.00 d .
C(33) C -0.2458(7) 0.6235(4) 0.4109(4) 0.103(2) Uani 1.00 d .
C(34) C -0.2929(6) 0.6333(5) 0.4923(5) 0.106(2) Uani 1.00 d .
C(35) C -0.3356(7) 0.5452(7) 0.5154(5) 0.149(4) Uani 1.00 d .
C(36) C -0.3406(6) 0.4387(5) 0.4595(4) 0.101(2) Uani 1.00 d .
C(41) C -0.3959(3) 0.1949(3) 0.3370(2) 0.0402(6) Uani 1.00 d .
C(42) C -0.5210(3) 0.2044(3) 0.3262(2) 0.0452(7) Uani 1.00 d .
C(43) C -0.6035(3) 0.1307(3) 0.3474(2) 0.0516(8) Uani 1.00 d .
C(44) C -0.5654(4) 0.0475(3) 0.3815(3) 0.0557(8) Uani 1.00 d .
C(45) C -0.4436(4) 0.0362(3) 0.3931(3) 0.0574(9) Uani 1.00 d .
C(46) C -0.3587(3) 0.1089(3) 0.3702(2) 0.0501(8) Uani 1.00 d .
C(51) C 0.346(1) 0.7159(9) 0.3509(8) 0.175(5) Uani 1.00 d .
C(52) C 0.220(1) 0.7303(6) 0.3709(5) 0.132(3) Uani 1.00 d .
C(53) C 0.116(1) 0.644(1) 0.3189(5) 0.202(6) Uani 1.00 d .
C(61) C -0.066(1) -0.0247(10) 0.4719(7) 0.085(3) Uani 0.50 d P
C(62) C 0.031(1) 0.0471(8) 0.4439(6) 0.152(4) Uani 1.00 d .
B(1) B 0.3706(4) 0.4049(3) 0.1760(3) 0.0516(9) Uani 1.00 d .
H(1) H -0.3290 -0.0779 -0.1224 0.0450 Uiso 1.00 calc .
H(2) H -0.4819 0.0011 -0.1850 0.0482 Uiso 1.00 calc .
H(3) H -0.5479 0.1665 -0.1044 0.0475 Uiso 1.00 calc .
H(4) H -0.4604 0.2572 0.0382 0.0473 Uiso 1.00 calc .
H(5) H -0.1042 -0.0961 -0.0474 0.0381 Uiso 1.00 calc .
H(6) H -0.2268 -0.1580 -0.0351 0.0381 Uiso 1.00 calc .
H(7) H -0.4177 0.2815 0.1847 0.0486 Uiso 1.00 calc .
H(8) H -0.2991 0.3562 0.1823 0.0486 Uiso 1.00 calc .
H(9) H 0.0981 -0.2837 0.1301 0.0687 Uiso 1.00 calc .
H(10) H 0.2025 -0.4290 0.0517 0.0788 Uiso 1.00 calc .
H(11) H 0.1633 -0.4971 -0.0997 0.0815 Uiso 1.00 calc .
H(12) H 0.0291 -0.4214 -0.1788 0.0745 Uiso 1.00 calc .
H(13) H -0.0789 -0.2770 -0.1036 0.0572 Uiso 1.00 calc .
H(14) H -0.1809 -0.1188 0.2493 0.0603 Uiso 1.00 calc .
H(15) H -0.3400 -0.2107 0.3057 0.0720 Uiso 1.00 calc .
H(16) H -0.4553 -0.3694 0.2151 0.0679 Uiso 1.00 calc .
H(17) H -0.4147 -0.4403 0.0695 0.0595 Uiso 1.00 calc .
H(18) H -0.2580 -0.3508 0.0106 0.0495 Uiso 1.00 calc .
H(19) H -0.2085 0.5095 0.3015 0.0950 Uiso 1.00 calc .
H(20) H -0.2145 0.6868 0.3953 0.1184 Uiso 1.00 calc .
H(21) H -0.2891 0.7054 0.5339 0.1213 Uiso 1.00 calc .
H(22) H -0.3722 0.5590 0.5696 0.1612 Uiso 1.00 calc .
H(23) H -0.3742 0.3749 0.4761 0.1185 Uiso 1.00 calc .
H(24) H -0.5479 0.2632 0.3049 0.0547 Uiso 1.00 calc .
H(25) H -0.6889 0.1359 0.3379 0.0612 Uiso 1.00 calc .
H(26) H -0.6254 -0.0013 0.3977 0.0663 Uiso 1.00 calc .
H(27) H -0.4175 -0.0231 0.4161 0.0703 Uiso 1.00 calc .
H(28) H -0.2733 0.0990 0.3756 0.0601 Uiso 1.00 calc .
H(29) H 0.3573 0.6506 0.3075 0.2005 Uiso 1.00 calc .
H(30) H 0.3808 0.7788 0.3289 0.2005 Uiso 1.00 calc .
H(31) H 0.3989 0.7207 0.4038 0.2005 Uiso 1.00 calc .
H(32) H 0.0661 0.6163 0.3579 0.2021 Uiso 1.00 calc .
H(33) H 0.0620 0.6782 0.2845 0.2021 Uiso 1.00 calc .
H(34) H 0.1432 0.5831 0.2782 0.2021 Uiso 1.00 calc .
H(35) H 0.1034 0.0732 0.4944 0.1751 Uiso 1.00 calc .
H(36) H 0.0701 0.0076 0.3958 0.1751 Uiso 1.00 calc .
H(37) H 0.0085 0.1128 0.4359 0.1751 Uiso 1.00 calc .

loop_
_atom_site_aniso_label
_atom_site_aniso_U_11
_atom_site_aniso_U_22
_atom_site_aniso_U_33
_atom_site_aniso_U_12
_atom_site_aniso_U_13
_atom_site_aniso_U_23
Rh(1) 0.0280(1) 0.0375(1) 0.0345(1) 0.00567(9) 0.00055(9) 0.0135(1)
Rh(2) 0.0342(1) 0.0404(1) 0.0302(1) 0.0074(1) -0.00112(9) 0.0051(1)
Cl(1) 0.0302(3) 0.0441(4) 0.0442(4) 0.0035(3) -0.0016(3) 0.0096(3)
P(1) 0.0299(3) 0.0339(3) 0.0367(4) 0.0082(3) 0.0024(3) 0.0135(3)
P(2) 0.0388(4) 0.0407(4) 0.0288(3) 0.0118(3) 0.0016(3) 0.0022(3)
F(1) 0.071(2) 0.052(1) 0.080(2) -0.006(1) -0.007(1) 0.010(1)
F(2) 0.113(2) 0.067(1) 0.060(1) 0.020(1) -0.025(1) 0.002(1)
F(3) 0.139(3) 0.083(2) 0.109(3) -0.023(2) 0.041(2) 0.024(2)
F(4) 0.148(4) 0.128(3) 0.121(3) 0.092(3) -0.039(3) 0.002(2)
O(01) 0.056(2) 0.067(2) 0.097(2) 0.015(1) -0.028(2) 0.032(2)
O(02) 0.085(2) 0.123(3) 0.047(2) 0.026(2) -0.022(2) -0.018(2)
O(51) 0.227(8) 0.189(7) 0.116(5) 0.073(6) 0.038(5) 0.022(5)
O(61) 0.19(1) 0.17(1) 0.125(9) 0.034(9) -0.101(9) -0.003(8)
N(1) 0.027(1) 0.032(1) 0.031(1) 0.0075(8) 0.0003(8) 0.0069(9)
N(2) 0.030(1) 0.033(1) 0.031(1) 0.0078(8) 0.0011(9) 0.0047(9)
C(1) 0.029(1) 0.032(1) 0.028(1) 0.0066(9) 0.0028(9) 0.011(1)
C(01) 0.043(2) 0.046(2) 0.055(2) 0.002(1) -0.005(1) 0.019(2)
C(2) 0.029(1) 0.032(1) 0.029(1) 0.0071(9) 0.0016(10) 0.008(1)
C(02) 0.045(2) 0.070(2) 0.046(2) 0.014(2) -0.005(1) 0.002(2)
C(3) 0.030(1) 0.033(1) 0.029(1) 0.0071(10) 0.0043(10) 0.009(1)
C(4) 0.034(1) 0.035(1) 0.029(1) 0.009(1) 0.004(1) 0.008(1)
C(5) 0.043(2) 0.034(1) 0.033(1) 0.011(1) 0.002(1) 0.005(1)
C(6) 0.044(2) 0.043(1) 0.032(1) 0.012(1) -0.005(1) 0.006(1)
C(7) 0.039(2) 0.048(2) 0.036(1) 0.016(1) -0.002(1) 0.012(1)
C(8) 0.042(2) 0.040(1) 0.036(1) 0.016(1) 0.004(1) 0.008(1)
C(9) 0.035(1) 0.032(1) 0.031(1) 0.0095(10) 0.003(1) 0.009(1)
C(10) 0.045(2) 0.043(1) 0.029(1) 0.020(1) 0.002(1) 0.004(1)
C(11) 0.037(1) 0.035(1) 0.051(2) 0.015(1) 0.010(1) 0.020(1)
C(12) 0.057(2) 0.053(2) 0.069(2) 0.023(2) -0.001(2) 0.023(2)
C(13) 0.058(2) 0.059(2) 0.100(3) 0.031(2) 0.003(2) 0.035(3)
C(14) 0.065(3) 0.053(2) 0.099(3) 0.032(2) 0.034(2) 0.028(2)
C(15) 0.075(3) 0.054(2) 0.069(2) 0.034(2) 0.033(2) 0.021(2)
C(16) 0.057(2) 0.043(2) 0.052(2) 0.025(1) 0.016(2) 0.017(2)
C(21) 0.033(1) 0.037(1) 0.043(1) 0.009(1) 0.004(1) 0.018(1)
C(22) 0.051(2) 0.060(2) 0.040(2) -0.001(2) 0.003(1) 0.019(2)
C(23) 0.062(2) 0.078(3) 0.053(2) 0.006(2) 0.016(2) 0.032(2)
C(24) 0.047(2) 0.062(2) 0.074(2) 0.002(2) 0.018(2) 0.036(2)
C(25) 0.041(2) 0.040(2) 0.068(2) 0.006(1) 0.007(2) 0.016(2)
C(26) 0.039(2) 0.035(1) 0.051(2) 0.009(1) 0.007(1) 0.014(1)
C(31) 0.046(2) 0.048(2) 0.039(2) 0.016(1) -0.002(1) -0.007(1)
C(32) 0.136(5) 0.053(2) 0.047(2) 0.007(3) 0.000(3) 0.000(2)
C(33) 0.151(6) 0.050(2) 0.090(4) 0.023(3) -0.035(4) -0.006(3)
C(34) 0.090(4) 0.070(3) 0.117(5) 0.020(3) 0.000(4) -0.046(3)
C(35) 0.141(6) 0.116(5) 0.129(6) -0.032(5) 0.081(5) -0.076(5)
C(36) 0.131(5) 0.076(3) 0.072(3) -0.015(3) 0.050(3) -0.024(3)
C(41) 0.042(2) 0.047(2) 0.028(1) 0.012(1) 0.002(1) 0.002(1)
C(42) 0.043(2) 0.049(2) 0.039(2) 0.014(1) 0.002(1) 0.001(1)
C(43) 0.043(2) 0.060(2) 0.043(2) 0.005(1) 0.000(1) 0.000(2)
C(44) 0.053(2) 0.062(2) 0.047(2) -0.002(2) 0.005(2) 0.009(2)
C(45) 0.060(2) 0.064(2) 0.055(2) 0.006(2) 0.003(2) 0.028(2)
C(46) 0.047(2) 0.062(2) 0.045(2) 0.014(2) 0.002(1) 0.020(2)
C(51) 0.22(1) 0.151(8) 0.19(1) 0.103(8) 0.097(9) 0.064(8)
C(52) 0.23(1) 0.098(5) 0.082(4) 0.041(6) 0.064(6) 0.029(4)
C(53) 0.25(1) 0.24(1) 0.073(5) -0.09(1) 0.027(6) 0.011(6)
C(61) 0.111(9) 0.083(7) 0.060(5) 0.036(6) -0.010(6) 0.012(5)
C(62) 0.20(1) 0.166(8) 0.123(6) 0.033(7) 0.039(6) 0.096(7)
B(1) 0.054(2) 0.044(2) 0.057(2) 0.007(2) -0.004(2) 0.016(2)

loop_
_atom_type_symbol
_atom_type_description
_atom_type_scat_dispersion_real
_atom_type_scat_dispersion_imag
_atom_type_scat_source
C C 0.003 0.002
;International Tables for Crystallography
(1992, Vol. C, Tables 4.2.6.8 and 6.1.1.4)
;
H H 0.000 0.000
;International Tables for Crystallography
(1992, Vol. C, Table 6.1.1.4)
;
N N 0.006 0.003
;International Tables for Crystallography
(1992, Vol. C, Tables 4.2.6.8 and 6.1.1.4)
;
O O 0.011 0.006
;International Tables for Crystallography
(1992, Vol. C, Tables 4.2.6.8 and 6.1.1.4)
;
B B 0.001 0.001
;International Tables for Crystallography
(1992, Vol. C, Tables 4.2.6.8 and 6.1.1.4)
;
F F 0.017 0.010
;International Tables for Crystallography
(1992, Vol. C, Tables 4.2.6.8 and 6.1.1.4)
;
P P 0.102 0.094
;International Tables for Crystallography
(1992, Vol. C, Tables 4.2.6.8 and 6.1.1.4)
;
Cl Cl 0.148 0.159
;International Tables for Crystallography
(1992, Vol. C, Tables 4.2.6.8 and 6.1.1.4)
;
Rh Rh -1.118 0.919
;International Tables for Crystallography
(1992, Vol. C, Tables 4.2.6.8 and 6.1.1.4)
;

loop_
_geom_angle_atom_site_label_1
_geom_angle_atom_site_label_2
_geom_angle_atom_site_label_3
_geom_angle
_geom_angle_site_symmetry_1
_geom_angle_site_symmetry_3
_geom_angle_publ_flag
Cl(1) Rh(1) P(1) 171.06(3) . . yes
Cl(1) Rh(1) N(1) 92.41(6) . . yes
Cl(1) Rh(1) C(01) 92.76(10) . . yes
P(1) Rh(1) N(1) 80.89(6) . . yes
P(1) Rh(1) C(01) 94.02(10) . . yes
N(1) Rh(1) C(01) 174.8(1) . . yes
Cl(1) Rh(2) P(2) 170.94(3) . . yes
Cl(1) Rh(2) N(2) 92.41(7) . . yes
Cl(1) Rh(2) C(02) 94.9(1) . . yes
P(2) Rh(2) N(2) 81.01(7) . . yes
P(2) Rh(2) C(02) 91.6(1) . . yes
N(2) Rh(2) C(02) 172.6(1) . . yes
Rh(1) Cl(1) Rh(2) 91.74(2) . . yes
Rh(1) P(1) C(9) 100.32(8) . . yes
Rh(1) P(1) C(11) 124.23(10) . . yes
Rh(1) P(1) C(21) 115.15(9) . . yes
C(9) P(1) C(11) 104.7(1) . . yes
C(9) P(1) C(21) 104.4(1) . . yes
C(11) P(1) C(21) 105.6(1) . . yes
Rh(2) P(2) C(10) 99.9(1) . . yes
Rh(2) P(2) C(31) 119.5(1) . . yes
Rh(2) P(2) C(41) 117.0(1) . . yes
C(10) P(2) C(31) 107.1(2) . . yes
C(10) P(2) C(41) 105.0(1) . . yes
C(31) P(2) C(41) 106.7(2) . . yes
Rh(1) N(1) N(2) 118.9(2) . . yes
Rh(1) N(1) C(1) 120.4(2) . . yes
N(2) N(1) C(1) 120.5(2) . . yes
Rh(2) N(2) N(1) 119.0(2) . . yes
Rh(2) N(2) C(4) 120.3(2) . . yes
N(1) N(2) C(4) 120.6(2) . . yes
N(1) C(1) C(2) 121.6(2) . . yes
N(1) C(1) C(9) 116.8(2) . . yes
C(2) C(1) C(9) 121.6(2) . . yes
Rh(1) C(01) O(01) 178.9(3) . . yes
C(1) C(2) C(3) 117.6(2) . . yes
C(1) C(2) C(5) 122.6(2) . . yes
C(3) C(2) C(5) 119.7(3) . . yes
Rh(2) C(02) O(02) 177.5(4) . . yes
C(2) C(3) C(4) 117.0(3) . . yes
C(2) C(3) C(8) 120.2(2) . . yes
C(4) C(3) C(8) 122.8(2) . . yes
N(2) C(4) C(3) 122.0(2) . . yes
N(2) C(4) C(10) 116.3(2) . . yes
C(3) C(4) C(10) 121.7(3) . . yes
C(2) C(5) C(6) 119.6(3) . . yes
C(5) C(6) C(7) 120.3(3) . . yes
C(6) C(7) C(8) 121.3(3) . . yes
C(3) C(8) C(7) 118.9(3) . . yes
P(1) C(9) C(1) 109.0(2) . . yes
P(2) C(10) C(4) 108.6(2) . . yes
P(1) C(11) C(12) 119.0(3) . . yes
P(1) C(11) C(16) 121.2(3) . . yes
C(12) C(11) C(16) 119.7(3) . . yes
C(11) C(12) C(13) 119.4(4) . . yes
C(12) C(13) C(14) 120.1(5) . . yes
C(13) C(14) C(15) 121.5(4) . . yes
C(14) C(15) C(16) 119.9(4) . . yes
C(11) C(16) C(15) 119.3(4) . . yes
P(1) C(21) C(22) 119.3(2) . . yes
P(1) C(21) C(26) 120.6(2) . . yes
C(22) C(21) C(26) 120.1(3) . . yes
C(21) C(22) C(23) 119.2(3) . . yes
C(22) C(23) C(24) 120.2(4) . . yes
C(23) C(24) C(25) 120.3(4) . . yes
C(24) C(25) C(26) 120.5(3) . . yes
C(21) C(26) C(25) 119.8(3) . . yes
P(2) C(31) C(32) 119.5(3) . . yes
P(2) C(31) C(36) 120.4(3) . . yes
C(32) C(31) C(36) 119.4(4) . . yes
C(31) C(32) C(33) 121.2(5) . . yes
C(32) C(33) C(34) 117.7(5) . . yes
C(33) C(34) C(35) 120.9(6) . . yes
C(34) C(35) C(36) 122.3(7) . . yes
C(31) C(36) C(35) 118.4(6) . . yes
P(2) C(41) C(42) 122.1(3) . . yes
P(2) C(41) C(46) 119.2(3) . . yes
C(42) C(41) C(46) 118.8(3) . . yes
C(41) C(42) C(43) 120.0(4) . . yes
C(42) C(43) C(44) 120.6(4) . . yes
C(43) C(44) C(45) 120.8(4) . . yes
C(44) C(45) C(46) 119.5(4) . . yes
C(41) C(46) C(45) 120.4(4) . . yes
O(51) C(52) C(51) 118.5(9) . . yes
O(51) C(52) C(53) 121(1) . . yes
C(51) C(52) C(53) 119.7(8) . . yes
O(61) C(61) C(61) 172(1) . 2_556 yes
O(61) C(61) C(62) 119(1) . . yes
O(61) C(61) C(62) 126(1) . 2_556 yes
C(61) C(61) C(62) 55.3(8) 2_556 . yes
C(61) C(61) C(62) 58.0(8) 2_556 2_556 yes
C(62) C(61) C(62) 113.2(9) . 2_556 yes
C(61) C(62) C(61) 66.8(9) . 2_556 yes
F(1) B(1) F(2) 110.9(4) . . yes
F(1) B(1) F(3) 101.8(3) . . yes
F(1) B(1) F(4) 114.1(4) . . yes
F(2) B(1) F(3) 104.3(3) . . yes
F(2) B(1) F(4) 117.9(4) . . yes
F(3) B(1) F(4) 105.8(4) . . yes

loop_
_geom_bond_atom_site_label_1
_geom_bond_atom_site_label_2
_geom_bond_distance
_geom_bond_site_symmetry_2
_geom_bond_publ_flag
Rh(1) Cl(1) 2.3888(7) . yes
Rh(1) P(1) 2.2016(7) . yes
Rh(1) N(1) 2.119(2) . yes
Rh(1) C(01) 1.830(4) . yes
Rh(2) Cl(1) 2.3882(8) . yes
Rh(2) P(2) 2.1872(8) . yes
Rh(2) N(2) 2.110(2) . yes
Rh(2) C(02) 1.826(3) . yes
P(1) C(9) 1.836(3) . yes
P(1) C(11) 1.815(3) . yes
P(1) C(21) 1.816(3) . yes
P(2) C(10) 1.845(3) . yes
P(2) C(31) 1.803(3) . yes
P(2) C(41) 1.812(3) . yes
F(1) B(1) 1.386(4) . yes
F(2) B(1) 1.358(5) . yes
F(3) B(1) 1.418(6) . yes
F(4) B(1) 1.298(7) . yes
O(01) C(01) 1.134(5) . yes
O(02) C(02) 1.140(4) . yes
O(51) C(52) 1.21(1) . yes
O(61) C(61) 1.18(2) . yes
N(1) N(2) 1.380(3) . yes
N(1) C(1) 1.321(3) . yes
N(2) C(4) 1.326(4) . yes
C(1) C(2) 1.431(4) . yes
C(1) C(9) 1.493(4) . yes
C(2) C(3) 1.414(4) . yes
C(2) C(5) 1.398(4) . yes
C(3) C(4) 1.424(4) . yes
C(3) C(8) 1.402(4) . yes
C(4) C(10) 1.497(4) . yes
C(5) C(6) 1.379(5) . yes
C(6) C(7) 1.402(4) . yes
C(7) C(8) 1.374(4) . yes
C(11) C(12) 1.406(6) . yes
C(11) C(16) 1.375(5) . yes
C(12) C(13) 1.393(6) . yes
C(13) C(14) 1.351(7) . yes
C(14) C(15) 1.364(7) . yes
C(15) C(16) 1.408(6) . yes
C(21) C(22) 1.394(4) . yes
C(21) C(26) 1.389(4) . yes
C(22) C(23) 1.404(6) . yes
C(23) C(24) 1.387(5) . yes
C(24) C(25) 1.367(6) . yes
C(25) C(26) 1.398(5) . yes
C(31) C(32) 1.379(6) . yes
C(31) C(36) 1.375(7) . yes
C(32) C(33) 1.381(6) . yes
C(33) C(34) 1.39(1) . yes
C(34) C(35) 1.31(1) . yes
C(35) C(36) 1.389(9) . yes
C(41) C(42) 1.406(5) . yes
C(41) C(46) 1.401(6) . yes
C(42) C(43) 1.360(5) . yes
C(43) C(44) 1.381(6) . yes
C(44) C(45) 1.376(6) . yes
C(45) C(46) 1.381(6) . yes
C(51) C(52) 1.46(2) . yes
C(52) C(53) 1.53(1) . yes
C(61) C(61) 1.63(2) 2_556 yes
C(61) C(62) 1.50(2) . yes
C(61) C(62) 1.46(2) 2_556 yes

loop_
_geom_contact_atom_site_label_1
_geom_contact_atom_site_label_2
_geom_contact_distance
_geom_contact_site_symmetry_2
F(1) C(9) 3.249(3) 2_555
F(1) C(5) 3.417(4) 2_555
F(1) C(42) 3.502(5) 1_655
F(1) C(8) 3.520(4) 1_655
F(1) C(10) 3.589(4) 1_655
F(2) C(10) 3.459(5) 1_655
F(2) C(42) 3.488(5) 1_655
F(2) C(31) 3.501(5) 1_655
F(3) C(25) 3.091(5) 1_665
F(3) C(24) 3.211(5) 1_665
F(3) C(10) 3.354(5) 1_655
F(3) C(26) 3.368(5) 2_555
F(3) C(8) 3.391(5) 1_655
F(3) C(25) 3.467(5) 2_555
F(4) C(16) 3.260(5) 2_555
F(4) C(13) 3.539(7) 1_565
F(4) C(15) 3.547(6) 2_555
F(4) C(26) 3.548(5) 2_555
O(01) C(52) 3.287(10) 1_545
O(01) O(51) 3.313(9) 1_545
O(01) C(44) 3.320(4) 1_655
O(01) C(43) 3.415(4) 1_655
O(01) C(6) 3.485(5) 2_555
O(01) C(5) 3.522(5) 2_555
O(02) C(33) 3.247(8) 2_566
O(02) O(02) 3.311(9) 2_566
O(02) C(34) 3.398(8) 2_566
O(02) C(53) 3.51(1) 2_566
O(51) C(61) 3.28(1) 2_566
O(51) C(46) 3.402(8) 2_566
O(51) O(61) 3.53(1) 2_566
N(2) C(16) 3.490(5) 2_555
N(2) C(15) 3.553(5) 2_555
C(01) C(5) 3.486(5) 2_555
C(4) C(15) 3.578(5) 2_555
C(14) C(26) 3.595(6) 2_545
C(23) C(33) 3.581(9) 1_545
